data_2310342
loop_
_publ_author_name
'Bergerhoff, G.'

_publ_section_title
;
 Zur Kristallstruktur des Zinn-II-fluorides
;
_journal_name_full 'Acta Crystallographica (1,1948-23,1967)'
_journal_page_first 509
_journal_page_last 509
_journal_volume 15
_journal_issue 5
_journal_year 1962
_journal_paper_doi 10.1107/S0365110X62001255
_chemical_formula_sum Sn
_chemical_name_systematic 'Sn F2'
_space_group_IT_number 15
_symmetry_space_group_name_Hall '-C 2yc'
_symmetry_space_group_name_H-M 'C 1 2/c 1'
_cell_angle_alpha 90
_cell_angle_beta 109.5
_cell_angle_gamma 90
_cell_formula_units_Z 16
_cell_length_a 13.46
_cell_length_b 4.92
_cell_length_c 13.86
_cell_volume 865.207
_citation_journal_id_ASTM ACCRA9
_cod_data_source_file Bergerhoff_ACCRA9_1962_1735.cif
_cod_data_source_block Sn1
_cod_original_cell_volume 865.2068
_cod_original_formula_sum Sn1
_cod_database_code 2310342

loop_
_symmetry_equiv_pos_as_xyz
x,y,z
-x,y,-z+1/2
-x,-y,-z
x,-y,z-1/2
x+1/2,y+1/2,z
-x+1/2,y+1/2,-z+1/2
-x+1/2,-y+1/2,-z
x+1/2,-y+1/2,z-1/2

loop_
_atom_site_label
_atom_site_type_symbol
_atom_site_fract_x
_atom_site_fract_y
_atom_site_fract_z
_atom_site_occupancy
_atom_site_U_iso_or_equiv
Sn2 Sn+2 0 0 0.25 1 0.0
Sn1 Sn+2 0 0.5 0 1 0.0
Sn3 Sn+2 0.242 0.98 0.121 1 0.0
